data_2002444
loop_
_publ_author_name
'Mueller-Buschbaum, Hk'
'Neubacher, M'

_publ_section_title
;
Ein neues Verknuepfungsmuster von Ir3 O12-Oktaedertripeln in Ba4 Ir(3-
x) Ti(x) O10 (x= 1.55)
;
_journal_name_full
;
Zeitschrift fuer Anorganische und Allgemeine Chemie
;
_journal_page_first 87
_journal_page_last 92
_journal_paper_doi 10.1002/zaac.19905860112
_journal_volume 586
_journal_year 1990
_chemical_formula_structural 'Ba4 (Ir1.45 Ti1.55 O10)'
_chemical_formula_sum 'Ba4 Ir1.45 O10 Ti1.55'
_chemical_name_systematic
;
Barium iridium titanium oxide (4/1.5/1.6/10)
;
_space_group_IT_number 36
_symmetry_cell_setting orthorhombic
_symmetry_Int_Tables_number 36
_symmetry_space_group_name_Hall 'C 2c -2'
_symmetry_space_group_name_H-M 'C m c 21'
_cell_angle_alpha 90
_cell_angle_beta 90
_cell_angle_gamma 90
_cell_formula_units_Z 4
_cell_length_a 5.783(1)
_cell_length_b 13.362(3)
_cell_length_c 13.033(5)
_cell_volume 1007.1
_refine_ls_R_factor_all 0.059
_cod_database_code 2002444

loop_
_symmetry_equiv_pos_as_xyz
x,y,z
-x,y,z
-x,-y,1/2+z
x,-y,1/2+z
1/2+x,1/2+y,z
1/2-x,1/2+y,z
1/2-x,1/2-y,1/2+z
1/2+x,1/2-y,1/2+z

loop_
_atom_site_label
_atom_site_type_symbol
_atom_site_symmetry_multiplicity
_atom_site_Wyckoff_symbol
_atom_site_fract_x
_atom_site_fract_y
_atom_site_fract_z
_atom_site_occupancy
_atom_site_attached_hydrogens
_atom_site_calc_flag
Ba1 Ba2+ 4 a 0. 0.0122(3) 0.8986(3) 1. 0 d
Ba2 Ba2+ 4 a 0. 0.7182(2) 0.8619(4) 1. 0 d
Ba3 Ba2+ 4 a 0. 0.2171(2) 0.6423(4) 1. 0 d
Ba4 Ba2+ 4 a 0. 0.5118(3) 0.6107(3) 1. 0 d
Ir1 Ir4+ 4 a 0. 0.2500(2) 0. 1. 0 d
Ir2 Ir4+ 4 a 0. 0.8859(4) 0.6576(5) 0.125 0 d
Ti1 Ti4+ 4 a 0. 0.8859(4) 0.6576(5) 0.875 0 d
Ir3 Ir4+ 4 a 0. 0.3758(2) 0.8519(4) 0.325 0 d
Ti2 Ti4+ 4 a 0. 0.3758(2) 0.8519(4) 0.675 0 d
O1 O2- 4 a 0. 0.211(2) 0.847(2) 1. 0 d
O2 O2- 4 a 0. 0.018(2) 0.658(5) 1. 0 d
O3 O2- 4 a 0.5 0.018(2) 0.863(2) 1. 0 d
O4 O2- 4 a 0.5 0.217(2) 0.645(2) 1. 0 d
O5 O2- 8 b 0.220(4) 0.139(2) 0.043(2) 1. 0 d
O6 O2- 8 b 0.236(5) 0.373(1) 0.754(2) 1. 0 d
O7 O2- 8 b 0.236(4) 0.356(2) 0.969(2) 1. 0 d

loop_
_atom_type_symbol
_atom_type_oxidation_number
Ba2+ 2.000
Ir4+ 4.000
Ti4+ 4.000
O2- -2.000
